data_2000680
loop_
_publ_author_name
'Romero, R. R.'
'Cervantes-Lee, F.'
'Porter, L. C.'

_publ_section_title
;
 Structure of 2,6-dihydroxy-2,6-dimethylheptan-4-one
;
_journal_issue 8
_journal_name_full 'Acta Crystallographica Section C'
_journal_page_first 1442
_journal_page_last 1444
_journal_paper_doi 10.1107/S0108270191014853
_journal_volume 48
_journal_year 1992
_chemical_formula_sum 'C9 H18 O3'
_chemical_formula_weight 174.2
_symmetry_cell_setting monoclinic
_symmetry_space_group_name_Hall '-C 2yc'
_symmetry_space_group_name_H-M 'C 1 2/c 1'
_cell_angle_alpha 90
_cell_angle_beta 128.94(2)
_cell_angle_gamma 90
_cell_formula_units_Z 4
_cell_length_a 10.496(3)
_cell_length_b 17.305(4)
_cell_length_c 7.500(2)
_cell_volume 1059.6(6)
_diffrn_radiation_type Mo
_diffrn_radiation_wavelength 0.71073
_exptl_absorpt_coefficient_mu 0.075
_exptl_crystal_density_diffrn 1.092
_exptl_crystal_F_000 384
_cod_data_source_file hh0569.cif
_cod_data_source_block hh0569_structure_1_of_1
_cod_original_cell_volume 1059.6(5)
_cod_database_code 2000680

loop_
_atom_site_label
_atom_site_fract_x
_atom_site_fract_y
_atom_site_fract_z
_atom_site_U_iso_or_equiv
O(1) .0 .24050(10) .7500 .068(2)
O(2) .0302(2) .07460(10) 1.0950(3) .0520(10)
C(1) .0 .1702(2) .7500 .043(3)
C(2) .1527(3) .12630(10) .9345(4) .042(2)
C(3) .1737(2) .11380(10) 1.1534(4) .045(2)
C(4) .1850(4) .18980(10) 1.2653(6) .066(2)
C(5) .3243(3) .0641(2) 1.3184(6) .071(2)
H(2) .024(4) .0429(16) 1.072(8) ?
H(2A) .143(3) .0796(15) .864(5) ?
H(2B) .246(3) .1576(12) .980(5) ?
H(4A) .276(3) .2177(15) 1.297(4) ?
H(4B) .215(3) .1736(14) 1.412(5) ?
H(4C) .078(3) .2216(14) 1.142(5) ?
H(5A) .420(3) .0912(13) 1.363(5) ?
H(5B) .312(3) .0135(15) 1.244(5) ?
H(5C) .334(3) .0581(13) 1.457(6) ?

loop_
_geom_bond_atom_site_label_1
_geom_bond_atom_site_label_2
_geom_bond_distance
C(1) C(2) 1.507(2)
C(2) C(3) 1.528(5)
C(3) C(4) 1.525(4)
C(3) C(5) 1.520(3)
O(1) C(1) 1.216(3)
O(2) C(3) 1.446(3)
